data_1570807
loop_
_publ_author_name
'Lv, Youming'
'Ye, Hebo'
'You, Lei'

_publ_section_title
;
 Multiple control of azoquinoline based molecular photoswitches.
;
_journal_issue 9
_journal_name_full 'Chemical science'
_journal_page_first 3290
_journal_page_last 3299
_journal_paper_doi 10.1039/d3sc05879d
_journal_volume 15
_journal_year 2024
_chemical_formula_moiety 'C34 H20 Co N6 O6, H2 O'
_chemical_formula_sum 'C34 H22 Co N6 O7'
_chemical_formula_weight 685.50
_space_group_crystal_system triclinic
_space_group_IT_number 2
_space_group_name_Hall '-P 1'
_space_group_name_H-M_alt 'P -1'
_atom_sites_solution_hydrogens mixed
_audit_creation_date 2023-09-26
_audit_creation_method
;
Olex2 1.5
(compiled 2022.04.07 svn.rca3783a0 for OlexSys, GUI svn.r6498)
;
_audit_update_record
;
2023-11-02 deposited with the CCDC.	2024-01-18 downloaded from the CCDC.
;
_cell_angle_alpha 97.249(2)
_cell_angle_beta 95.452(2)
_cell_angle_gamma 92.065(3)
_cell_formula_units_Z 2
_cell_length_a 10.3354(4)
_cell_length_b 10.6777(4)
_cell_length_c 13.1615(3)
_cell_measurement_reflns_used 6131
_cell_measurement_temperature 100(2)
_cell_measurement_theta_max 51.6710
_cell_measurement_theta_min 3.3480
_cell_volume 1432.66(8)
_computing_molecular_graphics 'Olex2 1.5 (Dolomanov et al., 2009)'
_computing_publication_material 'Olex2 1.5 (Dolomanov et al., 2009)'
_computing_structure_refinement 'SHELXL-2018/3 (Sheldrick, 2018)'
_computing_structure_solution 'SHELXT 2014/5 (Sheldrick, 2014)'
_diffrn_ambient_temperature 100(2)
_diffrn_measured_fraction_theta_full 1.000
_diffrn_measured_fraction_theta_max 0.967
_diffrn_measurement_device_type 'ROD, Synergy Custom system, HyPix'
_diffrn_radiation_type GaK\a
_diffrn_radiation_wavelength 1.3405
_diffrn_reflns_av_R_equivalents 0.0424
_diffrn_reflns_av_unetI/netI 0.0468
_diffrn_reflns_Laue_measured_fraction_full 1.000
_diffrn_reflns_Laue_measured_fraction_max 0.967
_diffrn_reflns_limit_h_max 13
_diffrn_reflns_limit_h_min -13
_diffrn_reflns_limit_k_max 12
_diffrn_reflns_limit_k_min -13
_diffrn_reflns_limit_l_max 14
_diffrn_reflns_limit_l_min -16
_diffrn_reflns_number 18406
_diffrn_reflns_point_group_measured_fraction_full 1.000
_diffrn_reflns_point_group_measured_fraction_max 0.967
_diffrn_reflns_theta_full 53.543
_diffrn_reflns_theta_max 60.375
_diffrn_reflns_theta_min 2.958
_exptl_absorpt_coefficient_mu 3.640
_exptl_crystal_colour red
_exptl_crystal_density_diffrn 1.589
_exptl_crystal_description granular
_exptl_crystal_F_000 702
_refine_diff_density_max 1.861
_refine_diff_density_min -0.647
_refine_diff_density_rms 0.092
_refine_ls_extinction_method none
_refine_ls_goodness_of_fit_ref 1.084
_refine_ls_hydrogen_treatment mixed
_refine_ls_matrix_type full
_refine_ls_number_parameters 439
_refine_ls_number_reflns 6332
_refine_ls_number_restraints 4
_refine_ls_restrained_S_all 1.086
_refine_ls_R_factor_all 0.0579
_refine_ls_R_factor_gt 0.0482
_refine_ls_shift/su_max 0.001
_refine_ls_shift/su_mean 0.000
_refine_ls_structure_factor_coef Fsqd
_refine_ls_weighting_details 'w=1/[\s^2^(Fo^2^)+(0.0844P)^2^+0.3130P] where P=(Fo^2^+2Fc^2^)/3'
_refine_ls_weighting_scheme calc
_refine_ls_wR_factor_gt 0.1292
_refine_ls_wR_factor_ref 0.1356
_reflns_Friedel_coverage 0.000
_reflns_number_gt 5375
_reflns_number_total 6332
_reflns_threshold_expression 'I > 2\s(I)'
_cod_data_source_file d3sc05879d2.cif
_cod_data_source_block E-1-Co2
_cod_depositor_comments 'Adding full bibliography for 1570804--1570808.cif.'
_cod_original_cell_volume 1432.65(8)
_cod_database_code 1570807
_shelx_shelxl_version_number 2018/3
_shelx_space_group_comment
;
The symmetry employed for this shelxl refinement is uniquely defined
by the following loop, which should always be used as a source of
symmetry information in preference to the above space-group names.
They are only intended as comments.
;
_olex2_refinement_description
;
1. Restrained distances
 O48-H48A = O48-H48B
 0.87 with sigma of 0.02
 H48A-H48B
 1.38 with sigma of 0.04
2. Rigid bond restraints
 C46, O47
 with sigma for 1-2 distances of 0.002 and sigma for 1-3 distances of 0.001
3.a Aromatic/amide H refined with riding coordinates:
 C34(H34), C11(H11), C42(H42), C46(H46), C33(H33), C19(H19), C17(H17),
 C41(H41), C30(H30), C5(H5), C18(H18), C10(H10), C23(H23), C6(H6), C29(H29),
 C28(H28), C32(H32), C40(H40), C7(H7), C9(H9)
;
_olex2_submission_special_instructions 'No special instructions were received'

loop_
_space_group_symop_operation_xyz
'x, y, z'
'-x, -y, -z'

loop_
_atom_site_label
_atom_site_type_symbol
_atom_site_fract_x
_atom_site_fract_y
_atom_site_fract_z
_atom_site_U_iso_or_equiv
_atom_site_adp_type
_atom_site_occupancy
_atom_site_site_symmetry_order
_atom_site_calc_flag
_atom_site_refinement_flags_posn
_atom_site_refinement_flags_adp
_atom_site_refinement_flags_occupancy
_atom_site_disorder_assembly
_atom_site_disorder_group
Co1 Co 0.36724(3) 0.74750(3) 0.72894(2) 0.01550(12) Uani 1 1 d . . . . .
O22 O 0.20932(16) 0.63556(16) 0.66708(12) 0.0183(3) Uani 1 1 d . . . . .
O45 O 0.40696(17) 0.92100(16) 0.68468(13) 0.0210(4) Uani 1 1 d . . . . .
O44 O 0.31931(18) 1.10826(16) 0.67767(14) 0.0239(4) Uani 1 1 d . . . . .
O21 O 0.10558(19) 0.44986(17) 0.67090(13) 0.0247(4) Uani 1 1 d . . . . .
N25 N 0.4456(2) 0.79692(19) 0.88105(15) 0.0176(4) Uani 1 1 d . . . . .
O48 O 0.1232(2) 0.2433(2) 0.79316(17) 0.0380(5) Uani 1 1 d D . . . .
H48A H 0.111(4) 0.313(2) 0.765(3) 0.057 Uiso 1 1 d D U . . .
H48B H 0.179(3) 0.208(3) 0.752(3) 0.057 Uiso 1 1 d D U . . .
N35 N 0.2144(2) 0.86340(19) 0.80493(15) 0.0178(4) Uani 1 1 d . . . . .
N2 N 0.5090(2) 0.67385(19) 0.63691(15) 0.0181(4) Uani 1 1 d . . . . .
O24 O -0.1587(2) 0.6851(2) 0.84612(17) 0.0386(5) Uani 1 1 d . . . . .
N13 N 0.3871(2) 0.4936(2) 0.85395(16) 0.0207(4) Uani 1 1 d . . . . .
N36 N 0.1042(2) 0.8920(2) 0.76752(16) 0.0192(4) Uani 1 1 d . . . . .
N12 N 0.4189(2) 0.54527(19) 0.77892(15) 0.0188(4) Uani 1 1 d . . . . .
O47 O 0.2578(2) 0.9842(2) 0.35053(16) 0.0440(6) Uani 1 1 d . U . . .
C20 C 0.1609(2) 0.5503(2) 0.71332(18) 0.0188(5) Uani 1 1 d . . . . .
C34 C 0.5646(2) 0.7695(2) 0.91622(19) 0.0205(5) Uani 1 1 d . . . . .
H34 H 0.619515 0.731829 0.868317 0.025 Uiso 1 1 calc R U . . .
C39 C 0.1734(2) 0.9143(2) 0.49723(19) 0.0200(5) Uani 1 1 d . . . . .
C11 C 0.5446(2) 0.7323(2) 0.56082(19) 0.0211(5) Uani 1 1 d . . . . .
H11 H 0.503870 0.808289 0.549225 0.025 Uiso 1 1 calc R U . . .
C4 C 0.5239(2) 0.4935(2) 0.72894(18) 0.0187(5) Uani 1 1 d . . . . .
C15 C 0.1661(2) 0.5743(2) 0.83034(18) 0.0184(5) Uani 1 1 d . . . . .
C14 C 0.2742(3) 0.5440(2) 0.89410(19) 0.0205(5) Uani 1 1 d . . . . .
C42 C -0.0240(2) 0.8285(2) 0.6049(2) 0.0226(5) Uani 1 1 d . . . . .
H42 H -0.093718 0.804392 0.641554 0.027 Uiso 1 1 calc R U . . .
C3 C 0.5664(2) 0.5627(2) 0.65247(18) 0.0184(5) Uani 1 1 d . . . . .
C37 C 0.0930(2) 0.8799(2) 0.65781(19) 0.0194(5) Uani 1 1 d . . . . .
C27 C 0.2423(2) 0.8896(2) 0.91315(18) 0.0189(5) Uani 1 1 d . . . . .
C26 C 0.3684(2) 0.8550(2) 0.94986(18) 0.0181(5) Uani 1 1 d . . . . .
C38 C 0.1919(2) 0.9244(2) 0.60501(18) 0.0177(5) Uani 1 1 d . . . . .
C46 C 0.2732(3) 0.9688(3) 0.43978(19) 0.0252(5) Uani 1 1 d . U . . .
H46 H 0.355803 0.993455 0.476184 0.030 Uiso 1 1 calc R U . . .
C43 C 0.3153(2) 0.9916(2) 0.66086(17) 0.0178(5) Uani 1 1 d . . . . .
C16 C 0.0573(2) 0.6196(2) 0.87719(19) 0.0209(5) Uani 1 1 d . . . . .
C33 C 0.6135(3) 0.7932(2) 1.0205(2) 0.0243(5) Uani 1 1 d . . . . .
H33 H 0.698611 0.769991 1.042234 0.029 Uiso 1 1 calc R U . . .
C19 C 0.2724(3) 0.5564(2) 1.00095(19) 0.0237(5) Uani 1 1 d . . . . .
H19 H 0.343288 0.529478 1.042866 0.028 Uiso 1 1 calc R U . . .
C17 C 0.0596(3) 0.6391(3) 0.9844(2) 0.0241(5) Uani 1 1 d . . . . .
H17 H -0.012778 0.673731 1.015328 0.029 Uiso 1 1 calc R U . . .
C41 C -0.0379(3) 0.8130(2) 0.4972(2) 0.0247(5) Uani 1 1 d . . . . .
H41 H -0.114919 0.772491 0.460614 0.030 Uiso 1 1 calc R U . . .
C8 C 0.6660(2) 0.5157(2) 0.59298(19) 0.0212(5) Uani 1 1 d . . . . .
C31 C 0.4103(2) 0.8842(2) 1.05617(18) 0.0205(5) Uani 1 1 d . . . . .
C30 C 0.3257(3) 0.9442(3) 1.12274(19) 0.0270(6) Uani 1 1 d . . . . .
H30 H 0.352936 0.963119 1.194217 0.032 Uiso 1 1 calc R U . . .
C5 C 0.5787(3) 0.3809(2) 0.74535(19) 0.0237(5) Uani 1 1 d . . . . .
H5 H 0.547707 0.332907 0.794895 0.028 Uiso 1 1 calc R U . . .
C18 C 0.1671(3) 0.6081(3) 1.0456(2) 0.0263(6) Uani 1 1 d . . . . .
H18 H 0.168573 0.622293 1.118444 0.032 Uiso 1 1 calc R U . . .
C10 C 0.6384(3) 0.6899(3) 0.49578(19) 0.0232(5) Uani 1 1 d . . . . .
H10 H 0.658032 0.734554 0.440674 0.028 Uiso 1 1 calc R U . . .
C23 C -0.0618(3) 0.6440(3) 0.8125(2) 0.0264(6) Uani 1 1 d . . . . .
H23 H -0.062021 0.626296 0.739918 0.032 Uiso 1 1 calc R U . . .
C6 C 0.6805(3) 0.3371(3) 0.6887(2) 0.0276(6) Uani 1 1 d . . . . .
H6 H 0.720197 0.261263 0.702244 0.033 Uiso 1 1 calc R U . . .
C29 C 0.2049(3) 0.9755(3) 1.0854(2) 0.0311(6) Uani 1 1 d . . . . .
H29 H 0.148478 1.015038 1.131184 0.037 Uiso 1 1 calc R U . . .
C28 C 0.1632(3) 0.9495(3) 0.9794(2) 0.0275(6) Uani 1 1 d . . . . .
H28 H 0.079951 0.973636 0.953916 0.033 Uiso 1 1 calc R U . . .
C32 C 0.5375(3) 0.8498(2) 1.08993(19) 0.0236(5) Uani 1 1 d . . . . .
H32 H 0.569242 0.866408 1.160702 0.028 Uiso 1 1 calc R U . . .
C40 C 0.0592(3) 0.8559(2) 0.44386(19) 0.0229(5) Uani 1 1 d . . . . .
H40 H 0.048603 0.845760 0.370744 0.027 Uiso 1 1 calc R U . . .
C7 C 0.7231(3) 0.4025(3) 0.6144(2) 0.0262(6) Uani 1 1 d . . . . .
H7 H 0.791881 0.371521 0.576822 0.031 Uiso 1 1 calc R U . . .
C9 C 0.7010(3) 0.5828(3) 0.5136(2) 0.0243(5) Uani 1 1 d . . . . .
H9 H 0.767617 0.553971 0.472614 0.029 Uiso 1 1 calc R U . . .

loop_
_atom_site_aniso_label
_atom_site_aniso_U_11
_atom_site_aniso_U_22
_atom_site_aniso_U_33
_atom_site_aniso_U_23
_atom_site_aniso_U_13
_atom_site_aniso_U_12
Co1 0.01435(18) 0.01813(19) 0.01352(18) 0.00082(13) 0.00020(12) 0.00141(13)
O22 0.0179(8) 0.0210(8) 0.0155(8) 0.0016(7) 0.0002(6) 0.0007(7)
O45 0.0173(8) 0.0218(9) 0.0239(9) 0.0044(7) 0.0001(7) 0.0029(7)
O44 0.0278(10) 0.0190(9) 0.0231(9) 0.0019(7) -0.0058(7) 0.0009(7)
O21 0.0291(10) 0.0216(9) 0.0218(9) -0.0010(7) 0.0021(7) -0.0036(8)
N25 0.0168(10) 0.0175(10) 0.0173(9) 0.0004(8) -0.0014(8) -0.0005(8)
O48 0.0488(14) 0.0319(12) 0.0332(11) 0.0057(9) 0.0011(10) 0.0047(10)
N35 0.0155(10) 0.0207(10) 0.0163(9) 0.0009(8) 0.0003(8) -0.0004(8)
N2 0.0179(10) 0.0197(10) 0.0164(9) 0.0012(8) 0.0012(8) 0.0009(8)
O24 0.0243(10) 0.0528(14) 0.0410(12) 0.0062(10) 0.0110(9) 0.0125(10)
N13 0.0230(11) 0.0197(10) 0.0187(10) 0.0024(8) -0.0003(8) 0.0001(8)
N36 0.0165(10) 0.0205(10) 0.0203(10) 0.0014(8) 0.0011(8) 0.0012(8)
N12 0.0193(10) 0.0204(10) 0.0154(9) 0.0005(8) -0.0020(8) 0.0001(8)
O47 0.0460(14) 0.0586(15) 0.0281(10) 0.0059(10) 0.0061(10) 0.0058(12)
C20 0.0147(11) 0.0210(12) 0.0201(12) 0.0007(9) 0.0011(9) 0.0022(9)
C34 0.0169(12) 0.0188(12) 0.0239(12) -0.0010(10) -0.0027(9) 0.0015(9)
C39 0.0204(12) 0.0182(12) 0.0203(12) 0.0000(9) -0.0013(9) 0.0044(10)
C11 0.0201(12) 0.0223(12) 0.0204(12) 0.0022(10) 0.0004(10) -0.0004(10)
C4 0.0176(11) 0.0183(11) 0.0186(11) -0.0014(9) -0.0018(9) 0.0014(9)
C15 0.0195(12) 0.0161(11) 0.0192(11) 0.0014(9) 0.0024(9) -0.0035(9)
C14 0.0236(13) 0.0180(11) 0.0198(12) 0.0024(9) 0.0033(10) -0.0010(10)
C42 0.0164(12) 0.0231(13) 0.0276(13) 0.0036(10) -0.0026(10) 0.0022(10)
C3 0.0162(11) 0.0203(12) 0.0168(11) -0.0025(9) -0.0016(9) 0.0018(9)
C37 0.0202(12) 0.0183(11) 0.0193(11) 0.0019(9) -0.0016(9) 0.0046(9)
C27 0.0176(12) 0.0216(12) 0.0162(11) 0.0000(9) 0.0001(9) -0.0021(9)
C26 0.0192(12) 0.0182(11) 0.0162(11) 0.0020(9) 0.0005(9) -0.0033(9)
C38 0.0180(11) 0.0140(11) 0.0202(11) 0.0009(9) -0.0013(9) 0.0031(9)
C46 0.0305(14) 0.0261(13) 0.0198(11) 0.0025(10) 0.0040(10) 0.0083(11)
C43 0.0193(12) 0.0205(12) 0.0137(10) 0.0019(9) 0.0018(9) 0.0015(9)
C16 0.0197(12) 0.0209(12) 0.0222(12) 0.0029(10) 0.0044(10) -0.0029(10)
C33 0.0226(13) 0.0234(13) 0.0250(13) 0.0044(10) -0.0090(10) 0.0004(10)
C19 0.0244(13) 0.0254(13) 0.0210(12) 0.0047(10) -0.0001(10) -0.0032(11)
C17 0.0241(13) 0.0249(13) 0.0235(12) -0.0001(10) 0.0095(10) -0.0036(11)
C41 0.0222(13) 0.0230(13) 0.0261(13) -0.0013(10) -0.0069(10) 0.0013(10)
C8 0.0176(12) 0.0243(13) 0.0194(12) -0.0046(10) 0.0002(9) -0.0002(10)
C31 0.0238(13) 0.0203(12) 0.0166(11) 0.0021(9) 0.0000(9) -0.0047(10)
C30 0.0338(15) 0.0294(14) 0.0157(12) -0.0021(10) 0.0025(11) -0.0098(12)
C5 0.0275(13) 0.0233(13) 0.0196(12) 0.0021(10) -0.0010(10) 0.0043(10)
C18 0.0308(14) 0.0305(14) 0.0177(12) 0.0030(10) 0.0055(10) -0.0058(12)
C10 0.0224(13) 0.0268(13) 0.0201(12) 0.0009(10) 0.0058(10) -0.0045(10)
C23 0.0230(13) 0.0288(14) 0.0284(13) 0.0053(11) 0.0061(11) 0.0000(11)
C6 0.0312(15) 0.0250(13) 0.0255(13) -0.0006(11) -0.0016(11) 0.0103(11)
C29 0.0272(14) 0.0418(17) 0.0223(13) -0.0076(12) 0.0078(11) 0.0008(12)
C28 0.0202(13) 0.0364(15) 0.0234(13) -0.0048(11) 0.0016(10) 0.0002(11)
C32 0.0294(14) 0.0208(12) 0.0183(12) 0.0039(10) -0.0078(10) -0.0070(11)
C40 0.0273(13) 0.0214(12) 0.0180(11) -0.0022(10) -0.0037(10) 0.0044(10)
C7 0.0241(13) 0.0265(13) 0.0265(13) -0.0055(11) 0.0037(11) 0.0074(11)
C9 0.0211(12) 0.0306(14) 0.0196(12) -0.0053(10) 0.0056(10) -0.0008(11)

loop_
_atom_type_symbol
_atom_type_description
_atom_type_scat_dispersion_real
_atom_type_scat_dispersion_imag
_atom_type_scat_source
C C 0.0137 0.0067 'International Tables Vol C Tables 4.2.6.8 and 6.1.1.4'
H H 0.0000 0.0000 'International Tables Vol C Tables 4.2.6.8 and 6.1.1.4'
Co Co -0.6628 2.9049 'International Tables Vol C Tables 4.2.6.8 and 6.1.1.4'
N N 0.0241 0.0134 'International Tables Vol C Tables 4.2.6.8 and 6.1.1.4'
O O 0.0389 0.0241 'International Tables Vol C Tables 4.2.6.8 and 6.1.1.4'

loop_
_geom_angle_atom_site_label_1
_geom_angle_atom_site_label_2
_geom_angle_atom_site_label_3
_geom_angle
_geom_angle_site_symmetry_1
_geom_angle_site_symmetry_3
_geom_angle_publ_flag
O22 Co1 O45 122.58(7) . . ?
O22 Co1 N25 131.28(8) . . ?
O22 Co1 N35 82.51(7) . . ?
O22 Co1 N2 100.63(7) . . ?
O22 Co1 N12 77.05(7) . . ?
O45 Co1 N25 95.11(8) . . ?
O45 Co1 N35 79.11(7) . . ?
O45 Co1 N2 88.44(8) . . ?
O45 Co1 N12 155.54(7) . . ?
N25 Co1 N35 75.12(7) . . ?
N25 Co1 N2 110.95(8) . . ?
N25 Co1 N12 78.31(7) . . ?
N35 Co1 N12 120.76(7) . . ?
N2 Co1 N35 166.71(8) . . ?
N2 Co1 N12 72.47(8) . . ?
C20 O22 Co1 122.58(15) . . ?
C43 O45 Co1 120.69(16) . . ?
C34 N25 Co1 123.52(17) . . ?
C34 N25 C26 118.0(2) . . ?
C26 N25 Co1 118.41(15) . . ?
H48A O48 H48B 99(3) . . ?
N36 N35 Co1 129.62(16) . . ?
N36 N35 C27 116.8(2) . . ?
C27 N35 Co1 112.84(15) . . ?
C11 N2 Co1 120.75(17) . . ?
C11 N2 C3 117.7(2) . . ?
C3 N2 Co1 121.58(16) . . ?
N12 N13 C14 112.6(2) . . ?
N35 N36 C37 112.4(2) . . ?
N13 N12 Co1 130.05(16) . . ?
N13 N12 C4 116.2(2) . . ?
C4 N12 Co1 111.93(15) . . ?
O22 C20 C15 118.1(2) . . ?
O21 C20 O22 125.3(2) . . ?
O21 C20 C15 116.6(2) . . ?
N25 C34 H34 118.2 . . ?
N25 C34 C33 123.5(2) . . ?
C33 C34 H34 118.2 . . ?
C38 C39 C46 120.1(2) . . ?
C40 C39 C38 120.2(2) . . ?
C40 C39 C46 119.7(2) . . ?
N2 C11 H11 117.7 . . ?
N2 C11 C10 124.5(2) . . ?
C10 C11 H11 117.7 . . ?
C3 C4 N12 114.6(2) . . ?
C5 C4 N12 125.2(2) . . ?
C5 C4 C3 120.2(2) . . ?
C14 C15 C20 121.8(2) . . ?
C14 C15 C16 118.1(2) . . ?
C16 C15 C20 120.0(2) . . ?
C15 C14 N13 122.3(2) . . ?
C19 C14 N13 116.8(2) . . ?
C19 C14 C15 120.8(2) . . ?
C37 C42 H42 120.3 . . ?
C37 C42 C41 119.4(2) . . ?
C41 C42 H42 120.3 . . ?
N2 C3 C4 118.9(2) . . ?
N2 C3 C8 121.5(2) . . ?
C4 C3 C8 119.6(2) . . ?
C42 C37 N36 117.7(2) . . ?
C38 C37 N36 121.5(2) . . ?
C38 C37 C42 120.7(2) . . ?
N35 C27 C26 113.7(2) . . ?
C28 C27 N35 125.6(2) . . ?
C28 C27 C26 120.6(2) . . ?
N25 C26 C27 118.9(2) . . ?
N25 C26 C31 122.4(2) . . ?
C31 C26 C27 118.7(2) . . ?
C39 C38 C43 118.9(2) . . ?
C37 C38 C39 119.1(2) . . ?
C37 C38 C43 121.9(2) . . ?
O47 C46 C39 125.1(3) . . ?
O47 C46 H46 117.5 . . ?
C39 C46 H46 117.5 . . ?
O45 C43 C38 115.9(2) . . ?
O44 C43 O45 125.9(2) . . ?
O44 C43 C38 118.2(2) . . ?
C15 C16 C23 119.7(2) . . ?
C17 C16 C15 120.6(2) . . ?
C17 C16 C23 119.7(2) . . ?
C34 C33 H33 120.4 . . ?
C32 C33 C34 119.1(2) . . ?
C32 C33 H33 120.4 . . ?
C14 C19 H19 120.1 . . ?
C18 C19 C14 119.9(2) . . ?
C18 C19 H19 120.1 . . ?
C16 C17 H17 119.9 . . ?
C18 C17 C16 120.2(2) . . ?
C18 C17 H17 119.9 . . ?
C42 C41 H41 119.7 . . ?
C40 C41 C42 120.5(2) . . ?
C40 C41 H41 119.7 . . ?
C7 C8 C3 118.7(2) . . ?
C9 C8 C3 118.3(2) . . ?
C9 C8 C7 123.0(2) . . ?
C26 C31 C32 117.2(2) . . ?
C30 C31 C26 119.4(2) . . ?
C30 C31 C32 123.4(2) . . ?
C31 C30 H30 119.7 . . ?
C29 C30 C31 120.6(2) . . ?
C29 C30 H30 119.7 . . ?
C4 C5 H5 120.0 . . ?
C4 C5 C6 120.0(2) . . ?
C6 C5 H5 120.0 . . ?
C19 C18 H18 119.9 . . ?
C17 C18 C19 120.2(2) . . ?
C17 C18 H18 119.9 . . ?
C11 C10 H10 120.8 . . ?
C9 C10 C11 118.5(2) . . ?
C9 C10 H10 120.8 . . ?
O24 C23 C16 124.2(3) . . ?
O24 C23 H23 117.9 . . ?
C16 C23 H23 117.9 . . ?
C5 C6 H6 119.6 . . ?
C7 C6 C5 120.8(2) . . ?
C7 C6 H6 119.6 . . ?
C30 C29 H29 119.7 . . ?
C30 C29 C28 120.6(2) . . ?
C28 C29 H29 119.7 . . ?
C27 C28 C29 120.2(3) . . ?
C27 C28 H28 119.9 . . ?
C29 C28 H28 119.9 . . ?
C33 C32 C31 119.8(2) . . ?
C33 C32 H32 120.1 . . ?
C31 C32 H32 120.1 . . ?
C39 C40 H40 120.0 . . ?
C41 C40 C39 120.0(2) . . ?
C41 C40 H40 120.0 . . ?
C8 C7 H7 119.6 . . ?
C6 C7 C8 120.7(2) . . ?
C6 C7 H7 119.6 . . ?
C8 C9 H9 120.3 . . ?
C10 C9 C8 119.4(2) . . ?
C10 C9 H9 120.3 . . ?

loop_
_geom_bond_atom_site_label_1
_geom_bond_atom_site_label_2
_geom_bond_distance
_geom_bond_site_symmetry_2
_geom_bond_publ_flag
Co1 O22 2.0290(17) . ?
Co1 O45 2.0501(18) . ?
Co1 N25 2.083(2) . ?
Co1 N35 2.271(2) . ?
Co1 N2 2.100(2) . ?
Co1 N12 2.399(2) . ?
O22 C20 1.270(3) . ?
O45 C43 1.272(3) . ?
O44 C43 1.236(3) . ?
O21 C20 1.238(3) . ?
N25 C34 1.328(3) . ?
N25 C26 1.369(3) . ?
O48 H48A 0.873(18) . ?
O48 H48B 0.885(18) . ?
N35 N36 1.261(3) . ?
N35 C27 1.416(3) . ?
N2 C11 1.319(3) . ?
N2 C3 1.375(3) . ?
O24 C23 1.208(3) . ?
N13 N12 1.254(3) . ?
N13 C14 1.422(3) . ?
N36 C37 1.427(3) . ?
N12 C4 1.416(3) . ?
O47 C46 1.203(3) . ?
C20 C15 1.525(3) . ?
C34 H34 0.9500 . ?
C34 C33 1.406(3) . ?
C39 C38 1.403(3) . ?
C39 C46 1.479(4) . ?
C39 C40 1.399(4) . ?
C11 H11 0.9500 . ?
C11 C10 1.404(4) . ?
C4 C3 1.414(3) . ?
C4 C5 1.380(3) . ?
C15 C14 1.405(3) . ?
C15 C16 1.405(3) . ?
C14 C19 1.398(3) . ?
C42 H42 0.9500 . ?
C42 C37 1.395(4) . ?
C42 C41 1.399(4) . ?
C3 C8 1.419(3) . ?
C37 C38 1.391(4) . ?
C27 C26 1.425(3) . ?
C27 C28 1.367(4) . ?
C26 C31 1.417(3) . ?
C38 C43 1.519(3) . ?
C46 H46 0.9500 . ?
C16 C17 1.398(3) . ?
C16 C23 1.479(4) . ?
C33 H33 0.9500 . ?
C33 C32 1.359(4) . ?
C19 H19 0.9500 . ?
C19 C18 1.385(4) . ?
C17 H17 0.9500 . ?
C17 C18 1.384(4) . ?
C41 H41 0.9500 . ?
C41 C40 1.374(4) . ?
C8 C7 1.412(4) . ?
C8 C9 1.407(4) . ?
C31 C30 1.409(4) . ?
C31 C32 1.424(4) . ?
C30 H30 0.9500 . ?
C30 C29 1.367(4) . ?
C5 H5 0.9500 . ?
C5 C6 1.406(4) . ?
C18 H18 0.9500 . ?
C10 H10 0.9500 . ?
C10 C9 1.369(4) . ?
C23 H23 0.9500 . ?
C6 H6 0.9500 . ?
C6 C7 1.367(4) . ?
C29 H29 0.9500 . ?
C29 C28 1.410(4) . ?
C28 H28 0.9500 . ?
C32 H32 0.9500 . ?
C40 H40 0.9500 . ?
C7 H7 0.9500 . ?
C9 H9 0.9500 . ?

loop_
_geom_torsion_atom_site_label_1
_geom_torsion_atom_site_label_2
_geom_torsion_atom_site_label_3
_geom_torsion_atom_site_label_4
_geom_torsion
_geom_torsion_site_symmetry_1
_geom_torsion_site_symmetry_2
_geom_torsion_site_symmetry_3
_geom_torsion_site_symmetry_4
_geom_torsion_publ_flag
Co1 O22 C20 O21 -148.6(2) . . . . ?
Co1 O22 C20 C15 33.7(3) . . . . ?
Co1 O45 C43 O44 145.2(2) . . . . ?
Co1 O45 C43 C38 -36.0(3) . . . . ?
Co1 N25 C34 C33 -174.39(19) . . . . ?
Co1 N25 C26 C27 -5.7(3) . . . . ?
Co1 N25 C26 C31 175.58(18) . . . . ?
Co1 N35 N36 C37 -19.5(3) . . . . ?
Co1 N35 C27 C26 8.9(3) . . . . ?
Co1 N35 C27 C28 -175.1(2) . . . . ?
Co1 N2 C11 C10 179.90(19) . . . . ?
Co1 N2 C3 C4 3.2(3) . . . . ?
Co1 N2 C3 C8 -177.37(17) . . . . ?
Co1 N12 C4 C3 -6.9(2) . . . . ?
Co1 N12 C4 C5 177.2(2) . . . . ?
O22 C20 C15 C14 -87.0(3) . . . . ?
O22 C20 C15 C16 97.5(3) . . . . ?
O21 C20 C15 C14 95.2(3) . . . . ?
O21 C20 C15 C16 -80.4(3) . . . . ?
N25 C34 C33 C32 -1.6(4) . . . . ?
N25 C26 C31 C30 179.9(2) . . . . ?
N25 C26 C31 C32 -0.4(4) . . . . ?
N35 N36 C37 C42 139.5(2) . . . . ?
N35 N36 C37 C38 -44.3(3) . . . . ?
N35 C27 C26 N25 -2.8(3) . . . . ?
N35 C27 C26 C31 176.0(2) . . . . ?
N35 C27 C28 C29 -176.9(3) . . . . ?
N2 C11 C10 C9 -2.1(4) . . . . ?
N2 C3 C8 C7 178.5(2) . . . . ?
N2 C3 C8 C9 -3.0(4) . . . . ?
N13 N12 C4 C3 -173.2(2) . . . . ?
N13 N12 C4 C5 10.9(3) . . . . ?
N13 C14 C19 C18 178.2(2) . . . . ?
N36 N35 C27 C26 -179.9(2) . . . . ?
N36 N35 C27 C28 -4.0(4) . . . . ?
N36 C37 C38 C39 -177.5(2) . . . . ?
N36 C37 C38 C43 -1.8(3) . . . . ?
N12 N13 C14 C15 40.7(3) . . . . ?
N12 N13 C14 C19 -142.5(2) . . . . ?
N12 C4 C3 N2 3.1(3) . . . . ?
N12 C4 C3 C8 -176.3(2) . . . . ?
N12 C4 C5 C6 178.1(2) . . . . ?
C20 C15 C14 N13 2.3(4) . . . . ?
C20 C15 C14 C19 -174.4(2) . . . . ?
C20 C15 C16 C17 178.5(2) . . . . ?
C20 C15 C16 C23 -0.1(4) . . . . ?
C34 N25 C26 C27 177.6(2) . . . . ?
C34 N25 C26 C31 -1.1(4) . . . . ?
C34 C33 C32 C31 -0.1(4) . . . . ?
C39 C38 C43 O45 -96.8(3) . . . . ?
C39 C38 C43 O44 82.1(3) . . . . ?
C11 N2 C3 C4 -175.8(2) . . . . ?
C11 N2 C3 C8 3.6(3) . . . . ?
C11 C10 C9 C8 2.7(4) . . . . ?
C4 C3 C8 C7 -2.1(3) . . . . ?
C4 C3 C8 C9 176.4(2) . . . . ?
C4 C5 C6 C7 -2.5(4) . . . . ?
C15 C14 C19 C18 -4.9(4) . . . . ?
C15 C16 C17 C18 -3.1(4) . . . . ?
C15 C16 C23 O24 -178.6(3) . . . . ?
C14 N13 N12 Co1 21.8(3) . . . . ?
C14 N13 N12 C4 -174.9(2) . . . . ?
C14 C15 C16 C17 2.8(4) . . . . ?
C14 C15 C16 C23 -175.8(2) . . . . ?
C14 C19 C18 C17 4.6(4) . . . . ?
C42 C37 C38 C39 -1.4(3) . . . . ?
C42 C37 C38 C43 174.3(2) . . . . ?
C42 C41 C40 C39 0.7(4) . . . . ?
C3 N2 C11 C10 -1.1(4) . . . . ?
C3 C4 C5 C6 2.4(4) . . . . ?
C3 C8 C7 C6 2.1(4) . . . . ?
C3 C8 C9 C10 -0.3(4) . . . . ?
C37 C42 C41 C40 -4.6(4) . . . . ?
C37 C38 C43 O45 87.5(3) . . . . ?
C37 C38 C43 O44 -93.6(3) . . . . ?
C27 N35 N36 C37 171.1(2) . . . . ?
C27 C26 C31 C30 1.2(4) . . . . ?
C27 C26 C31 C32 -179.1(2) . . . . ?
C26 N25 C34 C33 2.1(4) . . . . ?
C26 C27 C28 C29 -1.2(4) . . . . ?
C26 C31 C30 C29 -0.7(4) . . . . ?
C26 C31 C32 C33 0.9(4) . . . . ?
C38 C39 C46 O47 -166.8(3) . . . . ?
C38 C39 C40 C41 2.9(4) . . . . ?
C46 C39 C38 C37 175.8(2) . . . . ?
C46 C39 C38 C43 0.0(3) . . . . ?
C46 C39 C40 C41 -175.4(2) . . . . ?
C16 C15 C14 N13 177.9(2) . . . . ?
C16 C15 C14 C19 1.2(4) . . . . ?
C16 C17 C18 C19 -0.6(4) . . . . ?
C17 C16 C23 O24 2.9(4) . . . . ?
C41 C42 C37 N36 -178.8(2) . . . . ?
C41 C42 C37 C38 4.9(4) . . . . ?
C31 C30 C29 C28 -0.7(4) . . . . ?
C30 C31 C32 C33 -179.4(3) . . . . ?
C30 C29 C28 C27 1.7(5) . . . . ?
C5 C4 C3 N2 179.2(2) . . . . ?
C5 C4 C3 C8 -0.2(4) . . . . ?
C5 C6 C7 C8 0.1(4) . . . . ?
C23 C16 C17 C18 175.4(3) . . . . ?
C28 C27 C26 N25 -179.0(2) . . . . ?
C28 C27 C26 C31 -0.2(4) . . . . ?
C32 C31 C30 C29 179.6(3) . . . . ?
C40 C39 C38 C37 -2.5(3) . . . . ?
C40 C39 C38 C43 -178.3(2) . . . . ?
C40 C39 C46 O47 11.5(4) . . . . ?
C7 C8 C9 C10 178.2(2) . . . . ?
C9 C8 C7 C6 -176.3(3) . . . . ?
